data_4327001
loop_
_publ_author_name
'Samuel D. Cosham'
'Andrew L. Johnson'
'Kieran C. Molloy'
'Andrew J. Kingsley'

_publ_contact_author_address
;
Department of Chemistry,
University of Bath.
Claverton Down.
Bath.
BA2 7AY
United Kingdon
;
_publ_contact_author_email a.l.johnson@bath.ac.uk
_publ_contact_author_fax '+44 (0) 1225 386231'
_publ_contact_author_name
;
Dr. Andrew L. Johnson and Prof. Kieran C. Molloy
;
_publ_contact_author_phone '+44 (0) 1225 384467'
_publ_section_title
;
 Synthesis, Characterization, and Materials Chemistry of Group 4
 Silylimides
;
_journal_name_full 'Inorganic Chemistry'
_journal_page_first 12053
_journal_page_last 12063
_journal_paper_doi 10.1021/ic2015644
_journal_volume 50
_journal_year 2011
_chemical_formula_sum 'C60 H77 Hf2 N7 Si2'
_chemical_formula_weight 1309.45
_chemical_name_systematic
; 
 ? 
;
_space_group_IT_number 2
_symmetry_cell_setting triclinic
_symmetry_space_group_name_Hall '-P 1'
_symmetry_space_group_name_H-M 'P -1'
_atom_sites_solution_hydrogens geom
_atom_sites_solution_primary direct
_atom_sites_solution_secondary difmap
_audit_creation_method SHELXL-97
_cell_angle_alpha 85.9470(10)
_cell_angle_beta 80.4330(10)
_cell_angle_gamma 82.2700(10)
_cell_formula_units_Z 2
_cell_length_a 11.4930(2)
_cell_length_b 14.3830(2)
_cell_length_c 18.4350(4)
_cell_measurement_reflns_used 53103
_cell_measurement_temperature 200(2)
_cell_measurement_theta_max 30.52
_cell_measurement_theta_min 8.52
_cell_volume 2974.04(9)
_computing_cell_refinement 'HKL Scalepack (Otwinowski & Minor 1997)'
_computing_data_collection 'Kappa CCD'
_computing_data_reduction 'Denzo and Scalepak (Otwinowski & Minor, 1997)'
_computing_molecular_graphics 'ORTEP 3 for Windows (Farrugia, 1997)'
_computing_publication_material 'SHELXL-97 (Sheldrick, 1997)'
_computing_structure_refinement 'SHELXL-97 (Sheldrick, 1997)'
_computing_structure_solution 'SHELXS-86 (Sheldrick, 1986)'
_diffrn_ambient_temperature 200(2)
_diffrn_measured_fraction_theta_full 0.946
_diffrn_measured_fraction_theta_max 0.946
_diffrn_measurement_device_type 'Bruker Kappa CCD Diffractometer'
_diffrn_measurement_method 'omega and phi scans'
_diffrn_radiation_monochromator graphite
_diffrn_radiation_source 'fine-focus sealed tube'
_diffrn_radiation_type MoK\a
_diffrn_radiation_wavelength 0.71073
_diffrn_reflns_av_R_equivalents 0.0463
_diffrn_reflns_av_sigmaI/netI 0.0686
_diffrn_reflns_limit_h_max 16
_diffrn_reflns_limit_h_min -16
_diffrn_reflns_limit_k_max 20
_diffrn_reflns_limit_k_min -20
_diffrn_reflns_limit_l_max 26
_diffrn_reflns_limit_l_min -26
_diffrn_reflns_number 53103
_diffrn_reflns_theta_full 30.52
_diffrn_reflns_theta_max 30.52
_diffrn_reflns_theta_min 8.52
_diffrn_standards_decay_% 0
_diffrn_standards_interval_count 0
_diffrn_standards_interval_time 0
_diffrn_standards_number 0
_exptl_absorpt_coefficient_mu 3.571
_exptl_absorpt_correction_T_max 0.7166
_exptl_absorpt_correction_T_min 0.4689
_exptl_absorpt_correction_type multi-scan
_exptl_absorpt_process_details 'SORTAV (Blessing, 1995)'
_exptl_crystal_colour colourless
_exptl_crystal_density_diffrn 1.462
_exptl_crystal_description block
_exptl_crystal_F_000 1316
_exptl_crystal_size_max 0.25
_exptl_crystal_size_mid 0.20
_exptl_crystal_size_min 0.10
_refine_diff_density_max 1.371
_refine_diff_density_min -0.944
_refine_diff_density_rms 0.108
_refine_ls_extinction_method none
_refine_ls_goodness_of_fit_ref 1.007
_refine_ls_hydrogen_treatment constr
_refine_ls_matrix_type full
_refine_ls_number_parameters 558
_refine_ls_number_reflns 17220
_refine_ls_number_restraints 0
_refine_ls_restrained_S_all 1.007
_refine_ls_R_factor_all 0.0776
_refine_ls_R_factor_gt 0.0387
_refine_ls_shift/su_max 0.001
_refine_ls_shift/su_mean 0.000
_refine_ls_structure_factor_coef Fsqd
_refine_ls_weighting_details 'calc w=1/[\s^2^(Fo^2^)+(0.0415P)^2^+0.9138P] where P=(Fo^2^+2Fc^2^)/3'
_refine_ls_weighting_scheme calc
_refine_ls_wR_factor_gt 0.0833
_refine_ls_wR_factor_ref 0.0956
_reflns_number_gt 11509
_reflns_number_total 17220
_reflns_threshold_expression >2sigma(I)
_cod_data_source_file ic2015644_si_003_03.cif
_cod_data_source_block 3
_cod_database_code 4327001

loop_
_symmetry_equiv_pos_as_xyz
'x, y, z'
'-x, -y, -z'

loop_
_atom_site_label
_atom_site_type_symbol
_atom_site_fract_x
_atom_site_fract_y
_atom_site_fract_z
_atom_site_U_iso_or_equiv
_atom_site_adp_type
_atom_site_occupancy
_atom_site_symmetry_multiplicity
_atom_site_calc_flag
_atom_site_refinement_flags
Hf1 Hf 0.759438(12) 0.135772(11) 0.232662(8) 0.03428(5) Uani 1 1 d .
Hf2 Hf 0.491938(12) 0.112398(11) 0.232794(8) 0.03370(5) Uani 1 1 d .
Si1 Si 0.60927(9) 0.33592(7) 0.19140(6) 0.0351(2) Uani 1 1 d .
Si2 Si 0.68967(8) -0.08260(7) 0.27835(6) 0.0336(2) Uani 1 1 d .
N1 N 0.8873(3) 0.1045(3) 0.1440(2) 0.0502(9) Uani 1 1 d .
N2 N 0.8267(3) 0.1742(2) 0.32028(19) 0.0450(8) Uani 1 1 d .
N3 N 0.6070(2) 0.2182(2) 0.21292(17) 0.0348(7) Uani 1 1 d .
N6 N 0.6517(2) 0.0337(2) 0.25746(16) 0.0332(6) Uani 1 1 d .
N5 N 0.3878(3) 0.0885(3) 0.33040(19) 0.0450(8) Uani 1 1 d .
N4 N 0.4634(3) 0.0453(3) 0.1453(2) 0.0525(9) Uani 1 1 d .
N7 N 0.3370(3) 0.2353(3) 0.2020(2) 0.0551(9) Uani 1 1 d .
H7 H 0.3804 0.2783 0.1730 0.066 Uiso 1 1 calc R
C11 C 0.7651(3) 0.3650(3) 0.1542(2) 0.0412(9) Uani 1 1 d .
C12 C 0.8418(4) 0.3771(3) 0.2025(3) 0.0543(11) Uani 1 1 d .
H12 H 0.8159 0.3691 0.2540 0.065 Uiso 1 1 calc R
C13 C 0.9561(4) 0.4006(4) 0.1773(4) 0.0699(15) Uani 1 1 d .
H13 H 1.0073 0.4087 0.2113 0.084 Uiso 1 1 calc R
C14 C 0.9940(4) 0.4119(4) 0.1024(4) 0.0704(15) Uani 1 1 d .
H14 H 1.0715 0.4281 0.0846 0.084 Uiso 1 1 calc R
C15 C 0.9207(4) 0.3998(4) 0.0547(3) 0.0636(13) Uani 1 1 d .
H15 H 0.9477 0.4071 0.0033 0.076 Uiso 1 1 calc R
C16 C 0.8070(4) 0.3770(3) 0.0791(3) 0.0494(10) Uani 1 1 d .
H16 H 0.7569 0.3695 0.0443 0.059 Uiso 1 1 calc R
C21 C 0.5132(3) 0.3771(3) 0.1186(2) 0.0399(9) Uani 1 1 d .
C22 C 0.5243(4) 0.3266(3) 0.0554(2) 0.0480(10) Uani 1 1 d .
H22 H 0.5835 0.2737 0.0487 0.058 Uiso 1 1 calc R
C23 C 0.4517(4) 0.3508(3) 0.0021(2) 0.0534(11) Uani 1 1 d .
H23 H 0.4618 0.3152 -0.0405 0.064 Uiso 1 1 calc R
C24 C 0.3643(4) 0.4274(3) 0.0115(3) 0.0545(11) Uani 1 1 d .
H24 H 0.3134 0.4444 -0.0242 0.065 Uiso 1 1 calc R
C25 C 0.3523(4) 0.4782(3) 0.0730(3) 0.0528(11) Uani 1 1 d .
H25 H 0.2932 0.5312 0.0795 0.063 Uiso 1 1 calc R
C26 C 0.4252(3) 0.4534(3) 0.1260(2) 0.0430(9) Uani 1 1 d .
H26 H 0.4145 0.4895 0.1683 0.052 Uiso 1 1 calc R
C31 C 0.5564(3) 0.4087(3) 0.2737(2) 0.0404(9) Uani 1 1 d .
C32 C 0.5636(4) 0.5058(3) 0.2688(3) 0.0490(10) Uani 1 1 d .
H32 H 0.5962 0.5343 0.2232 0.059 Uiso 1 1 calc R
C33 C 0.5240(4) 0.5616(3) 0.3294(3) 0.0567(12) Uani 1 1 d .
H33 H 0.5304 0.6270 0.3252 0.068 Uiso 1 1 calc R
C34 C 0.4761(5) 0.5209(4) 0.3943(3) 0.0633(13) Uani 1 1 d .
H34 H 0.4469 0.5588 0.4351 0.076 Uiso 1 1 calc R
C35 C 0.4691(5) 0.4266(4) 0.4021(3) 0.0646(13) Uani 1 1 d .
H35 H 0.4372 0.3992 0.4482 0.077 Uiso 1 1 calc R
C36 C 0.5092(4) 0.3708(3) 0.3419(2) 0.0490(10) Uani 1 1 d .
H36 H 0.5041 0.3053 0.3476 0.059 Uiso 1 1 calc R
C41 C 0.7325(3) -0.1539(3) 0.1935(2) 0.0398(9) Uani 1 1 d .
C42 C 0.7684(4) -0.1124(3) 0.1247(2) 0.0512(11) Uani 1 1 d .
H42 H 0.7718 -0.0465 0.1202 0.061 Uiso 1 1 calc R
C43 C 0.7998(4) -0.1646(4) 0.0619(3) 0.0620(13) Uani 1 1 d .
H43 H 0.8226 -0.1343 0.0152 0.074 Uiso 1 1 calc R
C44 C 0.7976(4) -0.2605(4) 0.0680(3) 0.0634(14) Uani 1 1 d .
H44 H 0.8201 -0.2966 0.0256 0.076 Uiso 1 1 calc R
C45 C 0.7635(4) -0.3029(4) 0.1342(3) 0.0642(13) Uani 1 1 d .
H45 H 0.7616 -0.3689 0.1379 0.077 Uiso 1 1 calc R
C46 C 0.7310(4) -0.2515(3) 0.1976(3) 0.0529(11) Uani 1 1 d .
H46 H 0.7078 -0.2829 0.2437 0.064 Uiso 1 1 calc R
C51 C 0.8212(3) -0.0980(3) 0.3290(2) 0.0407(9) Uani 1 1 d .
C52 C 0.9297(4) -0.1481(4) 0.3011(3) 0.0629(13) Uani 1 1 d .
H52 H 0.9374 -0.1784 0.2561 0.075 Uiso 1 1 calc R
C53 C 1.0264(5) -0.1548(5) 0.3375(4) 0.091(2) Uani 1 1 d .
H53 H 1.0995 -0.1893 0.3172 0.109 Uiso 1 1 calc R
C54 C 1.0185(5) -0.1127(4) 0.4019(4) 0.0793(17) Uani 1 1 d .
H54 H 1.0860 -0.1176 0.4262 0.095 Uiso 1 1 calc R
C55 C 0.9131(5) -0.0631(4) 0.4323(3) 0.0650(13) Uani 1 1 d .
H55 H 0.9071 -0.0347 0.4780 0.078 Uiso 1 1 calc R
C56 C 0.8150(4) -0.0546(3) 0.3956(3) 0.0515(10) Uani 1 1 d .
H56 H 0.7429 -0.0188 0.4161 0.062 Uiso 1 1 calc R
C61 C 0.5664(3) -0.1400(3) 0.3365(2) 0.0371(8) Uani 1 1 d .
C62 C 0.5674(4) -0.1772(3) 0.4083(2) 0.0485(10) Uani 1 1 d .
H62 H 0.6355 -0.1743 0.4307 0.058 Uiso 1 1 calc R
C63 C 0.4735(5) -0.2179(3) 0.4480(3) 0.0607(12) Uani 1 1 d .
H63 H 0.4781 -0.2429 0.4967 0.073 Uiso 1 1 calc R
C64 C 0.3742(5) -0.2225(3) 0.4182(3) 0.0596(13) Uani 1 1 d .
H64 H 0.3086 -0.2492 0.4463 0.072 Uiso 1 1 calc R
C65 C 0.3693(4) -0.1882(3) 0.3467(3) 0.0565(12) Uani 1 1 d .
H65 H 0.3005 -0.1920 0.3253 0.068 Uiso 1 1 calc R
C66 C 0.4644(3) -0.1484(3) 0.3063(2) 0.0456(9) Uani 1 1 d .
H66 H 0.4604 -0.1262 0.2569 0.055 Uiso 1 1 calc R
C1 C 0.8831(6) 0.1309(4) 0.0653(3) 0.0769(16) Uani 1 1 d .
H1A H 0.9529 0.1619 0.0443 0.115 Uiso 1 1 calc R
H1B H 0.8107 0.1740 0.0609 0.115 Uiso 1 1 calc R
H1C H 0.8830 0.0744 0.0386 0.115 Uiso 1 1 calc R
C2 C 0.9916(4) 0.0397(4) 0.1542(4) 0.0770(16) Uani 1 1 d .
H2A H 0.9909 -0.0181 0.1292 0.116 Uiso 1 1 calc R
H2B H 0.9914 0.0248 0.2069 0.116 Uiso 1 1 calc R
H2C H 1.0632 0.0684 0.1334 0.116 Uiso 1 1 calc R
C3 C 0.9518(4) 0.1857(5) 0.3196(4) 0.0822(18) Uani 1 1 d .
H3A H 0.9575 0.2504 0.3308 0.123 Uiso 1 1 calc R
H3B H 0.9972 0.1724 0.2707 0.123 Uiso 1 1 calc R
H3C H 0.9841 0.1421 0.3566 0.123 Uiso 1 1 calc R
C4 C 0.7589(4) 0.1920(4) 0.3922(3) 0.0576(12) Uani 1 1 d .
H4A H 0.7977 0.1540 0.4297 0.086 Uiso 1 1 calc R
H4B H 0.6784 0.1754 0.3942 0.086 Uiso 1 1 calc R
H4C H 0.7543 0.2587 0.4015 0.086 Uiso 1 1 calc R
C8 C 0.4233(4) 0.0824(4) 0.4030(3) 0.0644(13) Uani 1 1 d .
H8A H 0.3776 0.1332 0.4323 0.097 Uiso 1 1 calc R
H8B H 0.5083 0.0882 0.3978 0.097 Uiso 1 1 calc R
H8C H 0.4079 0.0217 0.4278 0.097 Uiso 1 1 calc R
C7 C 0.2660(4) 0.0663(4) 0.3370(3) 0.0642(13) Uani 1 1 d .
H7A H 0.2607 0.0037 0.3610 0.096 Uiso 1 1 calc R
H7B H 0.2436 0.0675 0.2879 0.096 Uiso 1 1 calc R
H7C H 0.2119 0.1129 0.3667 0.096 Uiso 1 1 calc R
C6 C 0.3763(6) -0.0157(4) 0.1358(3) 0.0777(16) Uani 1 1 d .
H6A H 0.3296 0.0128 0.0982 0.117 Uiso 1 1 calc R
H6B H 0.3232 -0.0241 0.1825 0.117 Uiso 1 1 calc R
H6C H 0.4174 -0.0769 0.1201 0.117 Uiso 1 1 calc R
C5 C 0.5420(5) 0.0585(4) 0.0754(3) 0.0640(13) Uani 1 1 d .
H5A H 0.5781 -0.0029 0.0573 0.096 Uiso 1 1 calc R
H5B H 0.6046 0.0952 0.0828 0.096 Uiso 1 1 calc R
H5C H 0.4959 0.0921 0.0393 0.096 Uiso 1 1 calc R
C10 C 0.2558(4) 0.2135(4) 0.1537(3) 0.0715(15) Uani 1 1 d .
H10A H 0.2039 0.1689 0.1797 0.107 Uiso 1 1 calc R
H10B H 0.3020 0.1857 0.1092 0.107 Uiso 1 1 calc R
H10C H 0.2071 0.2714 0.1400 0.107 Uiso 1 1 calc R
C9 C 0.2700(5) 0.2923(4) 0.2622(4) 0.0705(15) Uani 1 1 d .
H9A H 0.2309 0.3505 0.2414 0.106 Uiso 1 1 calc R
H9B H 0.3247 0.3075 0.2938 0.106 Uiso 1 1 calc R
H9C H 0.2098 0.2568 0.2913 0.106 Uiso 1 1 calc R
C1S C 0.1775(5) 0.6357(3) 0.2237(3) 0.127(3) Uiso 1 1 d G
C2S C 0.0916(4) 0.6657(4) 0.1794(3) 0.098(2) Uiso 1 1 d G
H2S H 0.0180 0.6405 0.1881 0.118 Uiso 1 1 calc R
C3S C 0.1134(4) 0.7327(4) 0.1223(3) 0.124(3) Uiso 1 1 d G
H3S H 0.0547 0.7532 0.0920 0.148 Uiso 1 1 calc R
C4S C 0.2211(5) 0.7696(4) 0.1095(3) 0.122(3) Uiso 1 1 d G
H4S H 0.2360 0.8154 0.0705 0.146 Uiso 1 1 calc R
C5S C 0.3070(4) 0.7396(4) 0.1538(3) 0.131(3) Uiso 1 1 d G
H5S H 0.3806 0.7649 0.1450 0.157 Uiso 1 1 calc R
C6S C 0.2852(4) 0.6727(4) 0.2109(3) 0.0895(18) Uiso 1 1 d G
H6S H 0.3439 0.6521 0.2411 0.107 Uiso 1 1 calc R
C7S C 0.1601(16) 0.5670(12) 0.2828(10) 0.214(6) Uiso 1 1 d .
H7S1 H 0.0791 0.5795 0.3099 0.321 Uiso 1 1 calc R
H7S2 H 0.2174 0.5701 0.3162 0.321 Uiso 1 1 calc R
H7S3 H 0.1717 0.5044 0.2631 0.321 Uiso 1 1 calc R
C11S C 0.1428(7) 0.3833(5) 0.5127(4) 0.140(3) Uiso 1 1 d G
C12S C 0.1510(8) 0.4738(6) 0.4823(4) 0.172(4) Uiso 1 1 d G
H12S H 0.1373 0.4889 0.4332 0.207 Uiso 1 1 calc R
C13S C 0.1795(9) 0.5422(5) 0.5237(5) 0.193(5) Uiso 1 1 d G
H13S H 0.1851 0.6041 0.5029 0.232 Uiso 1 1 calc R
C14S C 0.1996(8) 0.5200(6) 0.5955(5) 0.154(4) Uiso 1 1 d G
H14S H 0.2190 0.5668 0.6238 0.184 Uiso 1 1 calc R
C15S C 0.1914(8) 0.4295(6) 0.6260(4) 0.193(5) Uiso 1 1 d G
H15S H 0.2051 0.4144 0.6751 0.231 Uiso 1 1 calc R
C16S C 0.1629(8) 0.3611(5) 0.5846(5) 0.165(4) Uiso 1 1 d G
H16S H 0.1573 0.2992 0.6054 0.198 Uiso 1 1 calc R
C17S C 0.117(2) 0.3246(17) 0.4575(13) 0.264(8) Uiso 1 1 d .
H17A H 0.0394 0.3025 0.4740 0.396 Uiso 1 1 calc R
H17B H 0.1787 0.2705 0.4506 0.396 Uiso 1 1 calc R
H17C H 0.1155 0.3613 0.4107 0.396 Uiso 1 1 calc R

loop_
_atom_site_aniso_label
_atom_site_aniso_U_11
_atom_site_aniso_U_22
_atom_site_aniso_U_33
_atom_site_aniso_U_23
_atom_site_aniso_U_13
_atom_site_aniso_U_12
Hf1 0.02449(8) 0.03944(10) 0.03809(10) -0.00431(7) -0.00192(6) -0.00356(6)
Hf2 0.02671(8) 0.03906(10) 0.03610(9) -0.00521(7) -0.00591(6) -0.00400(6)
Si1 0.0316(5) 0.0354(6) 0.0378(6) -0.0020(4) -0.0049(4) -0.0030(4)
Si2 0.0302(5) 0.0375(6) 0.0327(5) -0.0041(4) -0.0036(4) -0.0026(4)
N1 0.0377(18) 0.054(2) 0.053(2) -0.0061(17) 0.0092(15) -0.0061(15)
N2 0.0333(16) 0.052(2) 0.051(2) -0.0057(16) -0.0092(15) -0.0078(14)
N3 0.0275(14) 0.0376(17) 0.0387(17) -0.0064(13) -0.0045(12) -0.0006(12)
N6 0.0308(15) 0.0364(17) 0.0315(15) -0.0036(13) -0.0026(12) -0.0022(12)
N5 0.0310(16) 0.053(2) 0.048(2) -0.0044(16) -0.0007(14) -0.0028(14)
N4 0.057(2) 0.057(2) 0.050(2) -0.0085(17) -0.0215(17) -0.0095(17)
N7 0.0342(17) 0.055(2) 0.077(3) 0.003(2) -0.0134(17) -0.0059(16)
C11 0.0348(19) 0.038(2) 0.050(2) 0.0000(18) -0.0061(17) -0.0020(16)
C12 0.042(2) 0.063(3) 0.060(3) -0.009(2) -0.010(2) -0.012(2)
C13 0.041(2) 0.074(4) 0.098(4) -0.005(3) -0.017(3) -0.010(2)
C14 0.036(2) 0.070(3) 0.098(4) 0.010(3) 0.006(3) -0.011(2)
C15 0.047(3) 0.073(3) 0.064(3) 0.018(3) 0.001(2) -0.011(2)
C16 0.044(2) 0.048(2) 0.054(3) 0.008(2) -0.0056(19) -0.0051(18)
C21 0.0351(19) 0.040(2) 0.044(2) 0.0038(18) -0.0062(16) -0.0073(16)
C22 0.044(2) 0.052(3) 0.047(2) -0.003(2) -0.0092(18) -0.0010(19)
C23 0.060(3) 0.061(3) 0.041(2) -0.006(2) -0.013(2) -0.008(2)
C24 0.054(3) 0.060(3) 0.053(3) 0.005(2) -0.023(2) -0.009(2)
C25 0.044(2) 0.047(3) 0.068(3) 0.005(2) -0.015(2) -0.0010(19)
C26 0.041(2) 0.042(2) 0.046(2) 0.0025(18) -0.0103(17) -0.0040(17)
C31 0.0355(19) 0.041(2) 0.046(2) -0.0050(18) -0.0103(17) -0.0007(16)
C32 0.046(2) 0.044(2) 0.058(3) -0.009(2) -0.0091(19) -0.0048(18)
C33 0.062(3) 0.042(3) 0.069(3) -0.014(2) -0.022(2) 0.004(2)
C34 0.077(3) 0.055(3) 0.056(3) -0.022(2) -0.014(3) 0.010(2)
C35 0.081(3) 0.065(3) 0.043(3) -0.006(2) -0.003(2) 0.001(3)
C36 0.057(2) 0.042(2) 0.045(2) 0.0008(19) -0.008(2) 0.0008(19)
C41 0.0340(19) 0.047(2) 0.039(2) -0.0105(18) -0.0029(16) -0.0041(16)
C42 0.050(2) 0.058(3) 0.044(2) -0.013(2) 0.0033(19) -0.007(2)
C43 0.055(3) 0.084(4) 0.045(3) -0.018(3) 0.005(2) -0.011(2)
C44 0.050(3) 0.082(4) 0.060(3) -0.038(3) 0.001(2) -0.010(2)
C45 0.065(3) 0.059(3) 0.071(4) -0.028(3) -0.002(3) -0.011(2)
C46 0.054(3) 0.056(3) 0.049(3) -0.014(2) -0.003(2) -0.009(2)
C51 0.0333(19) 0.042(2) 0.048(2) -0.0033(18) -0.0084(16) -0.0054(16)
C52 0.038(2) 0.071(3) 0.080(3) -0.029(3) -0.011(2) 0.006(2)
C53 0.044(3) 0.106(5) 0.128(6) -0.047(4) -0.037(3) 0.023(3)
C54 0.057(3) 0.081(4) 0.112(5) -0.020(4) -0.050(3) 0.003(3)
C55 0.069(3) 0.069(3) 0.066(3) -0.015(3) -0.031(3) -0.006(3)
C56 0.048(2) 0.055(3) 0.053(3) -0.009(2) -0.016(2) 0.001(2)
C61 0.0363(19) 0.036(2) 0.037(2) -0.0055(16) -0.0029(15) 0.0001(15)
C62 0.049(2) 0.055(3) 0.039(2) -0.0028(19) -0.0026(18) -0.0047(19)
C63 0.074(3) 0.054(3) 0.046(3) 0.005(2) 0.010(2) -0.010(2)
C64 0.056(3) 0.053(3) 0.065(3) -0.011(2) 0.018(2) -0.020(2)
C65 0.038(2) 0.058(3) 0.075(3) -0.014(2) -0.005(2) -0.009(2)
C66 0.040(2) 0.051(3) 0.045(2) -0.0031(19) -0.0050(18) -0.0079(18)
C1 0.088(4) 0.074(4) 0.055(3) 0.007(3) 0.019(3) -0.004(3)
C2 0.042(2) 0.082(4) 0.103(4) -0.019(3) 0.001(3) 0.001(2)
C3 0.044(3) 0.118(5) 0.094(4) -0.017(4) -0.021(3) -0.027(3)
C4 0.059(3) 0.061(3) 0.053(3) -0.013(2) -0.005(2) -0.008(2)
C8 0.052(3) 0.091(4) 0.047(3) -0.014(3) 0.002(2) -0.003(2)
C7 0.036(2) 0.076(3) 0.078(3) -0.006(3) 0.002(2) -0.011(2)
C6 0.092(4) 0.082(4) 0.073(4) -0.005(3) -0.036(3) -0.033(3)
C5 0.069(3) 0.077(4) 0.050(3) -0.021(2) -0.012(2) -0.010(3)
C10 0.044(3) 0.090(4) 0.081(4) 0.005(3) -0.026(2) 0.005(2)
C9 0.053(3) 0.056(3) 0.103(4) -0.009(3) -0.024(3) 0.011(2)

loop_
_atom_type_symbol
_atom_type_description
_atom_type_scat_dispersion_real
_atom_type_scat_dispersion_imag
_atom_type_scat_source
C C 0.0033 0.0016 'International Tables Vol C Tables 4.2.6.8 and 6.1.1.4'
H H 0.0000 0.0000 'International Tables Vol C Tables 4.2.6.8 and 6.1.1.4'
Hf Hf -0.5830 6.1852 'International Tables Vol C Tables 4.2.6.8 and 6.1.1.4'
N N 0.0061 0.0033 'International Tables Vol C Tables 4.2.6.8 and 6.1.1.4'
Si Si 0.0817 0.0704 'International Tables Vol C Tables 4.2.6.8 and 6.1.1.4'

loop_
_geom_angle_atom_site_label_1
_geom_angle_atom_site_label_2
_geom_angle_atom_site_label_3
_geom_angle
N6 Hf1 N1 111.55(13)
N6 Hf1 N2 114.23(13)
N1 Hf1 N2 112.91(14)
N6 Hf1 N3 84.07(12)
N1 Hf1 N3 117.21(14)
N2 Hf1 N3 113.83(13)
N6 Hf1 Hf2 42.04(8)
N1 Hf1 Hf2 121.84(10)
N2 Hf1 Hf2 125.13(9)
N3 Hf1 Hf2 42.10(8)
N5 Hf2 N4 117.06(15)
N5 Hf2 N3 123.98(13)
N4 Hf2 N3 118.17(14)
N5 Hf2 N6 97.89(12)
N4 Hf2 N6 101.38(13)
N3 Hf2 N6 80.02(11)
N5 Hf2 N7 88.62(14)
N4 Hf2 N7 86.63(14)
N3 Hf2 N7 85.89(11)
N6 Hf2 N7 165.83(12)
N5 Hf2 Hf1 118.54(9)
N4 Hf2 Hf1 114.14(11)
N3 Hf2 Hf1 40.37(8)
N6 Hf2 Hf1 39.72(8)
N7 Hf2 Hf1 126.25(9)
N3 Si1 C31 112.29(17)
N3 Si1 C21 110.73(16)
C31 Si1 C21 108.55(18)
N3 Si1 C11 112.06(16)
C31 Si1 C11 105.61(18)
C21 Si1 C11 107.33(17)
N6 Si2 C61 113.68(16)
N6 Si2 C51 109.71(16)
C61 Si2 C51 108.21(18)
N6 Si2 C41 112.51(17)
C61 Si2 C41 104.94(17)
C51 Si2 C41 107.48(17)
C2 N1 C1 112.2(4)
C2 N1 Hf1 119.2(3)
C1 N1 Hf1 128.2(3)
C4 N2 C3 110.2(4)
C4 N2 Hf1 125.0(3)
C3 N2 Hf1 124.8(3)
Si1 N3 Hf1 119.85(15)
Si1 N3 Hf2 142.58(17)
Hf1 N3 Hf2 97.53(13)
Si2 N6 Hf1 128.38(16)
Si2 N6 Hf2 132.74(16)
Hf1 N6 Hf2 98.24(13)
C8 N5 C7 109.6(4)
C8 N5 Hf2 126.6(3)
C7 N5 Hf2 123.6(3)
C6 N4 C5 109.5(4)
C6 N4 Hf2 133.0(3)
C5 N4 Hf2 117.5(3)
C10 N7 C9 109.7(4)
C10 N7 Hf2 118.6(3)
C9 N7 Hf2 117.5(3)
C10 N7 H7 102.7
C9 N7 H7 102.7
Hf2 N7 H7 102.7
C12 C11 C16 117.2(4)
C12 C11 Si1 119.9(3)
C16 C11 Si1 122.9(3)
C11 C12 C13 121.6(5)
C11 C12 H12 119.2
C13 C12 H12 119.2
C14 C13 C12 119.3(5)
C14 C13 H13 120.4
C12 C13 H13 120.4
C15 C14 C13 119.8(4)
C15 C14 H14 120.1
C13 C14 H14 120.1
C14 C15 C16 121.4(5)
C14 C15 H15 119.3
C16 C15 H15 119.3
C15 C16 C11 120.7(4)
C15 C16 H16 119.6
C11 C16 H16 119.6
C26 C21 C22 116.6(4)
C26 C21 Si1 123.4(3)
C22 C21 Si1 119.9(3)
C23 C22 C21 122.3(4)
C23 C22 H22 118.8
C21 C22 H22 118.8
C24 C23 C22 119.5(4)
C24 C23 H23 120.3
C22 C23 H23 120.3
C25 C24 C23 119.1(4)
C25 C24 H24 120.4
C23 C24 H24 120.4
C24 C25 C26 120.9(4)
C24 C25 H25 119.5
C26 C25 H25 119.5
C21 C26 C25 121.6(4)
C21 C26 H26 119.2
C25 C26 H26 119.2
C36 C31 C32 116.6(4)
C36 C31 Si1 122.7(3)
C32 C31 Si1 120.7(3)
C33 C32 C31 121.7(4)
C33 C32 H32 119.2
C31 C32 H32 119.2
C34 C33 C32 119.0(4)
C34 C33 H33 120.5
C32 C33 H33 120.5
C33 C34 C35 121.4(4)
C33 C34 H34 119.3
C35 C34 H34 119.3
C34 C35 C36 119.6(5)
C34 C35 H35 120.2
C36 C35 H35 120.2
C31 C36 C35 121.6(4)
C31 C36 H36 119.2
C35 C36 H36 119.2
C42 C41 C46 117.0(4)
C42 C41 Si2 121.5(3)
C46 C41 Si2 121.5(3)
C41 C42 C43 121.8(5)
C41 C42 H42 119.1
C43 C42 H42 119.1
C44 C43 C42 119.6(5)
C44 C43 H43 120.2
C42 C43 H43 120.2
C45 C44 C43 119.9(4)
C45 C44 H44 120.0
C43 C44 H44 120.0
C44 C45 C46 121.2(5)
C44 C45 H45 119.4
C46 C45 H45 119.4
C45 C46 C41 120.5(5)
C45 C46 H46 119.7
C41 C46 H46 119.7
C52 C51 C56 116.8(4)
C52 C51 Si2 122.4(3)
C56 C51 Si2 120.7(3)
C53 C52 C51 121.4(5)
C53 C52 H52 119.3
C51 C52 H52 119.3
C54 C53 C52 120.9(5)
C54 C53 H53 119.5
C52 C53 H53 119.5
C53 C54 C55 120.2(5)
C53 C54 H54 119.9
C55 C54 H54 119.9
C54 C55 C56 119.6(5)
C54 C55 H55 120.2
C56 C55 H55 120.2
C55 C56 C51 121.1(4)
C55 C56 H56 119.5
C51 C56 H56 119.5
C62 C61 C66 115.8(4)
C62 C61 Si2 125.5(3)
C66 C61 Si2 118.7(3)
C63 C62 C61 122.5(4)
C63 C62 H62 118.8
C61 C62 H62 118.8
C64 C63 C62 120.5(5)
C64 C63 H63 119.7
C62 C63 H63 119.7
C63 C64 C65 119.4(4)
C63 C64 H64 120.3
C65 C64 H64 120.3
C64 C65 C66 120.1(4)
C64 C65 H65 119.9
C66 C65 H65 119.9
C65 C66 C61 121.6(4)
C65 C66 H66 119.2
C61 C66 H66 119.2
N1 C1 H1A 109.5
N1 C1 H1B 109.5
H1A C1 H1B 109.5
N1 C1 H1C 109.5
H1A C1 H1C 109.5
H1B C1 H1C 109.5
N1 C2 H2A 109.5
N1 C2 H2B 109.5
H2A C2 H2B 109.5
N1 C2 H2C 109.5
H2A C2 H2C 109.5
H2B C2 H2C 109.5
N2 C3 H3A 109.5
N2 C3 H3B 109.5
H3A C3 H3B 109.5
N2 C3 H3C 109.5
H3A C3 H3C 109.5
H3B C3 H3C 109.5
N2 C4 H4A 109.5
N2 C4 H4B 109.5
H4A C4 H4B 109.5
N2 C4 H4C 109.5
H4A C4 H4C 109.5
H4B C4 H4C 109.5
N5 C8 H8A 109.5
N5 C8 H8B 109.5
H8A C8 H8B 109.5
N5 C8 H8C 109.5
H8A C8 H8C 109.5
H8B C8 H8C 109.5
N5 C7 H7A 109.5
N5 C7 H7B 109.5
H7A C7 H7B 109.5
N5 C7 H7C 109.5
H7A C7 H7C 109.5
H7B C7 H7C 109.5
N4 C6 H6A 109.5
N4 C6 H6B 109.5
H6A C6 H6B 109.5
N4 C6 H6C 109.5
H6A C6 H6C 109.5
H6B C6 H6C 109.5
N4 C5 H5A 109.5
N4 C5 H5B 109.5
H5A C5 H5B 109.5
N4 C5 H5C 109.5
H5A C5 H5C 109.5
H5B C5 H5C 109.5
N7 C10 H10A 109.5
N7 C10 H10B 109.5
H10A C10 H10B 109.5
N7 C10 H10C 109.5
H10A C10 H10C 109.5
H10B C10 H10C 109.5
N7 C9 H9A 109.5
N7 C9 H9B 109.5
H9A C9 H9B 109.5
N7 C9 H9C 109.5
H9A C9 H9C 109.5
H9B C9 H9C 109.5
C2S C1S C6S 120.0
C2S C1S C7S 122.4(8)
C6S C1S C7S 117.6(8)
C1S C2S C3S 120.0
C1S C2S H2S 120.0
C3S C2S H2S 120.0
C2S C3S C4S 120.0
C2S C3S H3S 120.0
C4S C3S H3S 120.0
C3S C4S C5S 120.0
C3S C4S H4S 120.0
C5S C4S H4S 120.0
C6S C5S C4S 120.0
C6S C5S H5S 120.0
C4S C5S H5S 120.0
C5S C6S C1S 120.0
C5S C6S H6S 120.0
C1S C6S H6S 120.0
C1S C7S H7S1 109.5
C1S C7S H7S2 109.5
H7S1 C7S H7S2 109.5
C1S C7S H7S3 109.5
H7S1 C7S H7S3 109.5
H7S2 C7S H7S3 109.5
C12S C11S C16S 120.0
C12S C11S C17S 109.2(12)
C16S C11S C17S 130.7(12)
C13S C12S C11S 120.0
C13S C12S H12S 120.0
C11S C12S H12S 120.0
C12S C13S C14S 120.0
C12S C13S H13S 120.0
C14S C13S H13S 120.0
C15S C14S C13S 120.0
C15S C14S H14S 120.0
C13S C14S H14S 120.0
C16S C15S C14S 120.0
C16S C15S H15S 120.0
C14S C15S H15S 120.0
C15S C16S C11S 120.0
C15S C16S H16S 120.0
C11S C16S H16S 120.0
C11S C17S H17A 109.5
C11S C17S H17B 109.5
H17A C17S H17B 109.5
C11S C17S H17C 109.5
H17A C17S H17C 109.5
H17B C17S H17C 109.5

loop_
_geom_bond_atom_site_label_1
_geom_bond_atom_site_label_2
_geom_bond_distance
Hf1 N6 2.025(3)
Hf1 N1 2.041(3)
Hf1 N2 2.041(3)
Hf1 N3 2.050(3)
Hf1 Hf2 3.13692(19)
Hf2 N5 2.024(3)
Hf2 N4 2.030(3)
Hf2 N3 2.121(3)
Hf2 N6 2.123(3)
Hf2 N7 2.442(4)
Si1 N3 1.714(3)
Si1 C31 1.875(4)
Si1 C21 1.891(4)
Si1 C11 1.899(4)
Si2 N6 1.705(3)
Si2 C61 1.877(4)
Si2 C51 1.885(4)
Si2 C41 1.891(4)
N1 C2 1.446(7)
N1 C1 1.480(7)
N2 C4 1.443(6)
N2 C3 1.467(6)
N5 C8 1.456(6)
N5 C7 1.461(5)
N4 C6 1.456(6)
N4 C5 1.462(6)
N7 C10 1.469(6)
N7 C9 1.473(7)
N7 H7 0.9300
C11 C12 1.387(6)
C11 C16 1.395(6)
C12 C13 1.397(7)
C12 H12 0.9500
C13 C14 1.383(8)
C13 H13 0.9500
C14 C15 1.349(8)
C14 H14 0.9500
C15 C16 1.385(6)
C15 H15 0.9500
C16 H16 0.9500
C21 C26 1.387(6)
C21 C22 1.395(6)
C22 C23 1.389(6)
C22 H22 0.9500
C23 C24 1.387(7)
C23 H23 0.9500
C24 C25 1.370(7)
C24 H24 0.9500
C25 C26 1.387(6)
C25 H25 0.9500
C26 H26 0.9500
C31 C36 1.388(6)
C31 C32 1.406(6)
C32 C33 1.399(6)
C32 H32 0.9500
C33 C34 1.359(8)
C33 H33 0.9500
C34 C35 1.365(8)
C34 H34 0.9500
C35 C36 1.394(7)
C35 H35 0.9500
C36 H36 0.9500
C41 C42 1.387(6)
C41 C46 1.402(6)
C42 C43 1.396(6)
C42 H42 0.9500
C43 C44 1.379(8)
C43 H43 0.9500
C44 C45 1.348(8)
C44 H44 0.9500
C45 C46 1.397(6)
C45 H45 0.9500
C46 H46 0.9500
C51 C52 1.392(6)
C51 C56 1.405(6)
C52 C53 1.380(7)
C52 H52 0.9500
C53 C54 1.354(9)
C53 H53 0.9500
C54 C55 1.375(8)
C54 H54 0.9500
C55 C56 1.395(6)
C55 H55 0.9500
C56 H56 0.9500
C61 C62 1.394(6)
C61 C66 1.402(6)
C62 C63 1.375(6)
C62 H62 0.9500
C63 C64 1.358(8)
C63 H63 0.9500
C64 C65 1.381(7)
C64 H64 0.9500
C65 C66 1.384(6)
C65 H65 0.9500
C66 H66 0.9500
C1 H1A 0.9800
C1 H1B 0.9800
C1 H1C 0.9800
C2 H2A 0.9800
C2 H2B 0.9800
C2 H2C 0.9800
C3 H3A 0.9800
C3 H3B 0.9800
C3 H3C 0.9800
C4 H4A 0.9800
C4 H4B 0.9800
C4 H4C 0.9800
C8 H8A 0.9800
C8 H8B 0.9800
C8 H8C 0.9800
C7 H7A 0.9800
C7 H7B 0.9800
C7 H7C 0.9800
C6 H6A 0.9800
C6 H6B 0.9800
C6 H6C 0.9800
C5 H5A 0.9800
C5 H5B 0.9800
C5 H5C 0.9800
C10 H10A 0.9800
C10 H10B 0.9800
C10 H10C 0.9800
C9 H9A 0.9800
C9 H9B 0.9800
C9 H9C 0.9800
C1S C2S 1.3900
C1S C6S 1.3900
C1S C7S 1.426(18)
C2S C3S 1.3900
C2S H2S 0.9500
C3S C4S 1.3900
C3S H3S 0.9500
C4S C5S 1.3900
C4S H4S 0.9500
C5S C6S 1.3900
C5S H5S 0.9500
C6S H6S 0.9500
C7S H7S1 0.9800
C7S H7S2 0.9800
C7S H7S3 0.9800
C11S C12S 1.3900
C11S C16S 1.3900
C11S C17S 1.46(2)
C12S C13S 1.3900
C12S H12S 0.9500
C13S C14S 1.3900
C13S H13S 0.9500
C14S C15S 1.3900
C14S H14S 0.9500
C15S C16S 1.3900
C15S H15S 0.9500
C16S H16S 0.9500
C17S H17A 0.9800
C17S H17B 0.9800
C17S H17C 0.9800
